data_4302787
loop_
_publ_author_name
'Mei Juan Han'
'Chun Y. Liu'
'Peng Fei Tian'

_publ_section_title
;
Enhanced Electronic Coupling in a Molecular Pair of Dimolybdenum Units
Bridged by a Tetrathioterephthalate Dianion
;
_journal_name_full 'Inorganic Chemistry'
_journal_page_first 6347
_journal_page_last 6349
_journal_paper_doi 10.1021/ic900956k
_journal_volume 48
_journal_year 2009
_chemical_formula_moiety C98H94Mo4N12O12S4,2.6CH2Cl2,1.5CH3CH2OH
_chemical_formula_sum 'C103.6 H104.1 Cl5.2 Mo4 N12 O13.5 S4'
_chemical_formula_weight 2429.63
_chemical_name_common '[Mo2(DAnif)3]2(S2CC6H4CS2)'
_chemical_name_systematic
; 
 ? 
;
_space_group_IT_number 2
_symmetry_cell_setting triclinic
_symmetry_space_group_name_Hall '-P 1'
_symmetry_space_group_name_H-M 'P -1'
_atom_sites_solution_hydrogens geom
_atom_sites_solution_primary direct
_atom_sites_solution_secondary difmap
_audit_creation_method SHELXL-97
_cell_angle_alpha 77.172(5)
_cell_angle_beta 79.503(5)
_cell_angle_gamma 74.101(5)
_cell_formula_units_Z 1
_cell_length_a 10.458(4)
_cell_length_b 13.999(5)
_cell_length_c 20.600(8)
_cell_measurement_reflns_used 15851
_cell_measurement_temperature 298(2)
_cell_measurement_theta_max 24.155
_cell_measurement_theta_min 2.325
_cell_volume 2804.3(18)
_computing_cell_refinement SMART
_computing_data_collection SMART
_computing_data_reduction SAINT
_computing_molecular_graphics XP
_computing_publication_material XCIF
_computing_structure_refinement 'SHELXL-97 (Sheldrick, 1997)'
_computing_structure_solution 'SHELXS-97 (Sheldrick, 1990)'
_diffrn_ambient_temperature 298(2)
_diffrn_measured_fraction_theta_full 0.932
_diffrn_measured_fraction_theta_max 0.932
_diffrn_measurement_method \w-scan
_diffrn_radiation_monochromator graphite
_diffrn_radiation_source 'fine-focus sealed tube'
_diffrn_radiation_type MoK\a
_diffrn_radiation_wavelength 0.71073
_diffrn_reflns_av_R_equivalents 0.0543
_diffrn_reflns_av_sigmaI/netI 0.1116
_diffrn_reflns_limit_h_max 13
_diffrn_reflns_limit_h_min -13
_diffrn_reflns_limit_k_max 17
_diffrn_reflns_limit_k_min -17
_diffrn_reflns_limit_l_max 26
_diffrn_reflns_limit_l_min -20
_diffrn_reflns_number 13636
_diffrn_reflns_theta_full 27.11
_diffrn_reflns_theta_max 27.11
_diffrn_reflns_theta_min 1.54
_diffrn_standards_number 'non (area detector)'
_exptl_absorpt_coefficient_mu 0.698
_exptl_absorpt_correction_T_max 0.9406
_exptl_absorpt_correction_T_min 0.8915
_exptl_absorpt_correction_type 'multiple scan'
_exptl_absorpt_process_details SADABS
_exptl_crystal_colour 'dark green'
_exptl_crystal_density_diffrn 1.439
_exptl_crystal_density_meas ?
_exptl_crystal_density_method .
_exptl_crystal_description needle
_exptl_crystal_F_000 1238
_exptl_crystal_size_max 0.15
_exptl_crystal_size_mid 0.10
_exptl_crystal_size_min 0.08
_refine_diff_density_max 1.047
_refine_diff_density_min -0.688
_refine_diff_density_rms 0.118
_refine_ls_extinction_method none
_refine_ls_goodness_of_fit_ref 0.963
_refine_ls_hydrogen_treatment mixed
_refine_ls_matrix_type full
_refine_ls_number_parameters 648
_refine_ls_number_reflns 11541
_refine_ls_number_restraints 56
_refine_ls_restrained_S_all 0.969
_refine_ls_R_factor_all 0.1082
_refine_ls_R_factor_gt 0.0565
_refine_ls_shift/su_max 0.005
_refine_ls_shift/su_mean 0.000
_refine_ls_structure_factor_coef Fsqd
_refine_ls_weighting_details 'calc w=1/[\s^2^(Fo^2^)+(0.0250P)^2^+8.5983P] where P=(Fo^2^+2Fc^2^)/3'
_refine_ls_weighting_scheme calc
_refine_ls_wR_factor_gt 0.1131
_refine_ls_wR_factor_ref 0.1388
_reflns_number_gt 6270
_reflns_number_total 11541
_reflns_threshold_expression >2sigma(I)
_cod_data_source_file ic900956k_si_001.cif
_cod_data_source_block xl
_cod_original_cell_volume 2804.4(18)
_cod_original_formula_sum 'C103.60 H104.10 Cl5.20 Mo4 N12 O13.50 S4'
_cod_database_code 4302787

loop_
_symmetry_equiv_pos_as_xyz
'x, y, z'
'-x, -y, -z'

loop_
_atom_site_label
_atom_site_type_symbol
_atom_site_fract_x
_atom_site_fract_y
_atom_site_fract_z
_atom_site_U_iso_or_equiv
_atom_site_adp_type
_atom_site_occupancy
_atom_site_symmetry_multiplicity
_atom_site_calc_flag
_atom_site_refinement_flags
_atom_site_disorder_assembly
_atom_site_disorder_group
Mo1 Mo 0.87123(6) 0.29897(4) 0.27086(3) 0.03945(16) Uani 1 1 d . A .
Mo2 Mo 0.91184(6) 0.44270(4) 0.24446(3) 0.03735(16) Uani 1 1 d . A .
S1 S 0.76071(18) 0.52425(13) 0.33251(8) 0.0466(4) Uani 1 1 d . . .
S2 S 0.70801(18) 0.32095(13) 0.37086(8) 0.0491(4) Uani 1 1 d . . .
N1 N 1.0036(5) 0.2468(4) 0.1860(2) 0.0443(13) Uani 1 1 d . . .
N2 N 1.0570(5) 0.4019(4) 0.1597(2) 0.0409(13) Uani 1 1 d . . .
N3 N 0.7560(5) 0.4981(4) 0.1813(2) 0.0406(13) Uani 1 1 d . . .
N4 N 0.7086(5) 0.3422(4) 0.2115(2) 0.0417(13) Uani 1 1 d . . .
N5 N 1.0708(5) 0.4005(4) 0.3059(2) 0.0416(13) Uani 1 1 d . . .
N6 N 1.0332(6) 0.2420(4) 0.3307(2) 0.0474(14) Uani 1 1 d . . .
C1 C 1.0701(6) 0.3111(5) 0.1474(3) 0.0434(16) Uani 1 1 d . . .
H1A H 1.1281 0.2914 0.1101 0.052 Uiso 1 1 calc R . .
C2 C 0.6830(7) 0.4358(5) 0.1786(3) 0.0439(16) Uani 1 1 d . . .
H2A H 0.6124 0.4587 0.1530 0.053 Uiso 1 1 calc R . .
C3 C 1.1008(7) 0.3052(6) 0.3371(3) 0.0491(18) Uani 1 1 d . . .
H3A H 1.1700 0.2829 0.3637 0.059 Uiso 1 1 calc R . .
C4 C 0.6828(6) 0.4401(5) 0.3846(3) 0.0437(16) Uani 1 1 d . . .
C5 C 0.5893(6) 0.4706(5) 0.4441(3) 0.0421(15) Uani 1 1 d . . .
C6A C 0.487(3) 0.422(2) 0.4728(16) 0.043(7) Uani 0.35(4) 1 d P . 1
H6A H 0.4749 0.3703 0.4547 0.051 Uiso 0.35(4) 1 calc PR . 1
C7A C 0.596(3) 0.548(2) 0.4720(15) 0.043(8) Uani 0.35(4) 1 d P . 1
H7A H 0.6614 0.5827 0.4523 0.051 Uiso 0.35(4) 1 calc PR . 1
C6B C 0.554(2) 0.4011(11) 0.4973(9) 0.057(6) Uani 0.65(4) 1 d P . 2
H6B H 0.5897 0.3328 0.4962 0.068 Uiso 0.65(4) 1 calc PR . 2
C7B C 0.532(2) 0.5708(12) 0.4472(10) 0.062(5) Uani 0.65(4) 1 d P . 2
H7B H 0.5515 0.6203 0.4113 0.075 Uiso 0.65(4) 1 calc PR . 2
O1 O 1.0131(6) -0.0985(5) 0.0931(3) 0.0981(19) Uiso 1 1 d D A 1
C17 C 1.0656(12) -0.1948(8) 0.1285(6) 0.138(4) Uiso 1 1 d D A 1
H17A H 1.0589 -0.2449 0.1050 0.207 Uiso 1 1 calc R A 1
H17B H 1.0160 -0.2037 0.1725 0.207 Uiso 1 1 calc R A 1
H17C H 1.1581 -0.2020 0.1322 0.207 Uiso 1 1 calc R A 1
C11 C 1.0116(7) 0.1569(5) 0.1637(3) 0.0466(17) Uani 1 1 d . A 1
C12 C 0.9781(8) 0.1601(6) 0.1022(4) 0.068(2) Uani 1 1 d . A 1
H12 H 0.9543 0.2224 0.0742 0.082 Uiso 1 1 calc R A 1
C13 C 0.9781(10) 0.0735(6) 0.0800(4) 0.083(3) Uani 1 1 d . A 1
H13 H 0.9532 0.0774 0.0382 0.099 Uiso 1 1 calc R A 1
C14 C 1.0151(9) -0.0162(6) 0.1204(4) 0.077(3) Uani 1 1 d . A 1
C15 C 1.0508(9) -0.0233(6) 0.1821(4) 0.075(2) Uani 1 1 d . A 1
H15 H 1.0766 -0.0859 0.2094 0.090 Uiso 1 1 calc R A 1
C16 C 1.0478(8) 0.0646(6) 0.2033(4) 0.062(2) Uani 1 1 d . A 1
H16 H 1.0711 0.0605 0.2455 0.074 Uiso 1 1 calc R A 1
C21 C 1.1321(6) 0.4624(5) 0.1130(3) 0.0417(15) Uani 1 1 d . A 1
C22 C 1.1342(8) 0.4693(6) 0.0452(3) 0.072(2) Uani 1 1 d . A 1
H22 H 1.0857 0.4340 0.0300 0.086 Uiso 1 1 calc R A 1
C23 C 1.2088(11) 0.5291(7) -0.0008(4) 0.100(3) Uani 1 1 d . A 1
H23 H 1.2095 0.5325 -0.0464 0.120 Uiso 1 1 calc R A 1
C24 C 1.2812(8) 0.5832(6) 0.0192(4) 0.071(2) Uani 1 1 d D A 1
C25 C 1.2807(8) 0.5766(5) 0.0862(4) 0.062(2) Uani 1 1 d . A 1
H25 H 1.3305 0.6110 0.1013 0.074 Uiso 1 1 calc R A 1
C26 C 1.2033(7) 0.5165(5) 0.1325(3) 0.0561(19) Uani 1 1 d . A 1
H26 H 1.2012 0.5140 0.1782 0.067 Uiso 1 1 calc R A 1
O2A O 1.376(4) 0.632(3) -0.0211(13) 0.090(5) Uani 0.40 1 d PD A 1
C27A C 1.417(6) 0.713(4) -0.007(4) 0.135(9) Uani 0.40 1 d PD A 1
H27A H 1.4809 0.7338 -0.0434 0.202 Uiso 0.40 1 calc PR A 1
H27B H 1.4564 0.6916 0.0337 0.202 Uiso 0.40 1 calc PR A 1
H27C H 1.3400 0.7686 -0.0025 0.202 Uiso 0.40 1 calc PR A 1
O2B O 1.339(2) 0.642(2) -0.0364(7) 0.090(5) Uani 0.60 1 d PD B 2
C27B C 1.435(4) 0.679(2) -0.016(2) 0.135(9) Uani 0.60 1 d PD B 2
H27G H 1.4680 0.7246 -0.0535 0.202 Uiso 0.60 1 calc PR B 2
H27H H 1.5077 0.6236 -0.0024 0.202 Uiso 0.60 1 calc PR B 2
H27I H 1.3941 0.7137 0.0201 0.202 Uiso 0.60 1 calc PR B 2
C31 C 0.7160(7) 0.6009(5) 0.1486(3) 0.0430(16) Uani 1 1 d . A .
C32 C 0.5828(8) 0.6552(5) 0.1577(4) 0.060(2) Uani 1 1 d . . .
H32 H 0.5189 0.6245 0.1852 0.073 Uiso 1 1 calc R A .
C33 C 0.5455(8) 0.7546(6) 0.1260(4) 0.069(2) Uani 1 1 d . A .
H33 H 0.4564 0.7903 0.1322 0.083 Uiso 1 1 calc R . .
C34 C 0.6404(9) 0.8020(6) 0.0846(4) 0.071(2) Uani 1 1 d D . .
C35 C 0.7739(8) 0.7485(6) 0.0777(4) 0.073(2) Uani 1 1 d . A .
H35 H 0.8391 0.7796 0.0518 0.087 Uiso 1 1 calc R . .
C36 C 0.8091(7) 0.6496(5) 0.1093(4) 0.0589(19) Uani 1 1 d . . .
H36 H 0.8986 0.6144 0.1041 0.071 Uiso 1 1 calc R A .
C37A C 0.752(14) 0.957(10) 0.072(11) 0.150(7) Uani 0.066(16) 1 d PD A 1
H37D H 0.7086 1.0168 0.0896 0.225 Uiso 0.066(16) 1 calc PR A 1
H37E H 0.7894 0.9747 0.0257 0.225 Uiso 0.066(16) 1 calc PR A 1
H37F H 0.8225 0.9170 0.0974 0.225 Uiso 0.066(16) 1 calc PR A 1
O3A O 0.657(13) 0.900(4) 0.075(7) 0.098(3) Uani 0.066(16) 1 d PD A 1
C37B C 0.6896(11) 0.9525(8) 0.0151(8) 0.150(7) Uani 0.934(16) 1 d PD A 2
H37A H 0.6497 1.0238 0.0066 0.225 Uiso 0.934(16) 1 calc PR A 2
H37B H 0.7193 0.9290 -0.0268 0.225 Uiso 0.934(16) 1 calc PR A 2
H37C H 0.7648 0.9395 0.0392 0.225 Uiso 0.934(16) 1 calc PR A 2
O3B O 0.5924(9) 0.9006(4) 0.0544(4) 0.098(3) Uani 0.934(16) 1 d PD A 2
C41 C 0.6237(7) 0.2809(5) 0.2087(3) 0.0447(16) Uani 1 1 d . A .
C42 C 0.6707(8) 0.1792(6) 0.2123(5) 0.086(3) Uani 1 1 d . . .
H42 H 0.7608 0.1508 0.2170 0.103 Uiso 1 1 calc R A .
C43 C 0.5923(8) 0.1161(6) 0.2096(5) 0.095(3) Uani 1 1 d D A .
H43 H 0.6284 0.0469 0.2131 0.114 Uiso 1 1 calc R . .
C44 C 0.4604(9) 0.1570(7) 0.2016(4) 0.075(3) Uani 1 1 d . . .
C45 C 0.4077(9) 0.2588(7) 0.1992(5) 0.085(3) Uani 1 1 d D A .
H45 H 0.3173 0.2873 0.1956 0.102 Uiso 1 1 calc R . .
C46 C 0.4916(8) 0.3176(6) 0.2023(4) 0.076(2) Uani 1 1 d . . .
H46 H 0.4556 0.3866 0.1998 0.091 Uiso 1 1 calc R A .
O4A O 0.3710(12) 0.0971(9) 0.2057(7) 0.079(2) Uiso 0.60(2) 1 d PD A 1
C47A C 0.4203(19) -0.0037(12) 0.2088(11) 0.106(5) Uiso 0.60(2) 1 d PD A 1
H47A H 0.3532 -0.0383 0.2324 0.160 Uiso 0.60(2) 1 calc PR A 1
H47B H 0.4979 -0.0261 0.2321 0.160 Uiso 0.60(2) 1 calc PR A 1
H47C H 0.4449 -0.0182 0.1642 0.160 Uiso 0.60(2) 1 calc PR A 1
O4B O 0.3549(18) 0.1187(14) 0.1811(11) 0.079(2) Uiso 0.40(2) 1 d PD A 2
C47B C 0.389(3) 0.0216(18) 0.1702(17) 0.106(5) Uiso 0.40(2) 1 d PD A 2
H47D H 0.3094 -0.0024 0.1755 0.160 Uiso 0.40(2) 1 calc PR A 2
H47E H 0.4471 -0.0205 0.2020 0.160 Uiso 0.40(2) 1 calc PR A 2
H47F H 0.4345 0.0195 0.1255 0.160 Uiso 0.40(2) 1 calc PR A 2
C51A C 1.1569(16) 0.4569(11) 0.3119(10) 0.041(9) Uiso 0.305(13) 1 d PG A 1
C52A C 1.2939(17) 0.4170(9) 0.3124(11) 0.064(8) Uiso 0.305(13) 1 d PG A 1
H52A H 1.3305 0.3485 0.3126 0.077 Uiso 0.305(13) 1 calc PR A 1
C53A C 1.3765(14) 0.4796(11) 0.3128(9) 0.065(8) Uiso 0.305(13) 1 d PGD A 1
H53A H 1.4682 0.4529 0.3132 0.078 Uiso 0.305(13) 1 calc PR A 1
C54A C 1.3219(14) 0.5820(11) 0.3127(8) 0.034(5) Uiso 0.305(13) 1 d PGD A 1
C55A C 1.1848(14) 0.6219(10) 0.3121(9) 0.049(6) Uiso 0.305(13) 1 d PGD A 1
H55A H 1.1483 0.6904 0.3120 0.059 Uiso 0.305(13) 1 calc PR A 1
C56A C 1.1023(13) 0.5593(12) 0.3117(9) 0.031(5) Uiso 0.305(13) 1 d PG A 1
H56A H 1.0106 0.5860 0.3113 0.037 Uiso 0.305(13) 1 calc PR A 1
O5A O 1.409(2) 0.6410(16) 0.3103(13) 0.116(3) Uiso 0.305(13) 1 d PD A 1
C57A C 1.396(3) 0.703(2) 0.3394(15) 0.095(4) Uiso 0.305(13) 1 d PD A 1
H57A H 1.4742 0.7294 0.3286 0.143 Uiso 0.305(13) 1 calc PR A 1
H57B H 1.3838 0.6759 0.3866 0.143 Uiso 0.305(13) 1 calc PR A 1
H57C H 1.3188 0.7556 0.3278 0.143 Uiso 0.305(13) 1 calc PR A 1
C51B C 1.1406(9) 0.4740(6) 0.3118(5) 0.045(4) Uiso 0.695(13) 1 d PG A 2
C52B C 1.2730(9) 0.4456(6) 0.3247(5) 0.066(3) Uiso 0.695(13) 1 d PG A 2
H52B H 1.3167 0.3775 0.3337 0.079 Uiso 0.695(13) 1 calc PR A 2
C53B C 1.3400(8) 0.5189(8) 0.3242(5) 0.080(4) Uiso 0.695(13) 1 d PG A 2
H53B H 1.4286 0.4999 0.3328 0.095 Uiso 0.695(13) 1 calc PR A 2
C54B C 1.2747(10) 0.6206(7) 0.3107(5) 0.069(3) Uiso 0.695(13) 1 d PGD A 2
C55B C 1.1422(9) 0.6490(5) 0.2978(4) 0.067(3) Uiso 0.695(13) 1 d PG A 2
H55B H 1.0985 0.7171 0.2888 0.080 Uiso 0.695(13) 1 calc PR A 2
C56B C 1.0752(7) 0.5757(7) 0.2984(5) 0.063(4) Uiso 0.695(13) 1 d PG A 2
H56B H 0.9866 0.5947 0.2897 0.075 Uiso 0.695(13) 1 calc PR A 2
O5B O 1.3590(14) 0.6834(11) 0.3077(7) 0.116(3) Uiso 0.695(13) 1 d PD A 2
C57B C 1.3227(14) 0.7659(10) 0.2976(7) 0.095(4) Uiso 0.695(13) 1 d PD A 2
H57D H 1.3938 0.7963 0.2988 0.143 Uiso 0.695(13) 1 calc PR A 2
H57E H 1.2492 0.7863 0.3310 0.143 Uiso 0.695(13) 1 calc PR A 2
H57F H 1.2931 0.7873 0.2540 0.143 Uiso 0.695(13) 1 calc PR A 2
C61 C 1.0736(8) 0.1401(5) 0.3614(3) 0.0528(19) Uani 1 1 d . A .
C62 C 0.9804(9) 0.0855(6) 0.3876(4) 0.070(2) Uani 1 1 d . . .
H62 H 0.8903 0.1173 0.3856 0.084 Uiso 1 1 calc R A .
C63 C 1.0153(10) -0.0164(6) 0.4175(4) 0.080(3) Uani 1 1 d D A .
H63 H 0.9498 -0.0521 0.4346 0.096 Uiso 1 1 calc R . .
C64 C 1.1502(11) -0.0631(6) 0.4208(4) 0.077(3) Uani 1 1 d D . .
C65 C 1.2436(9) -0.0129(7) 0.3939(5) 0.085(3) Uani 1 1 d D A .
H65 H 1.3336 -0.0457 0.3954 0.102 Uiso 1 1 calc R . .
C66 C 1.2083(8) 0.0881(6) 0.3636(4) 0.070(2) Uani 1 1 d . . .
H66 H 1.2752 0.1218 0.3445 0.084 Uiso 1 1 calc R A .
O6A O 1.1763(12) -0.1660(8) 0.4546(7) 0.083(2) Uiso 0.50 1 d PD A 1
C67A C 1.0734(18) -0.2226(14) 0.4772(10) 0.081(4) Uiso 0.50 1 d PD A 1
H67A H 1.1151 -0.2928 0.4909 0.121 Uiso 0.50 1 calc PR A 1
H67B H 1.0227 -0.2150 0.4412 0.121 Uiso 0.50 1 calc PR A 1
H67C H 1.0147 -0.1974 0.5145 0.121 Uiso 0.50 1 calc PR A 1
O6B O 1.2226(12) -0.1609(8) 0.4477(7) 0.083(2) Uiso 0.50 1 d PD A 2
C67B C 1.1323(18) -0.2252(14) 0.4667(10) 0.081(4) Uiso 0.50 1 d PD A 2
H67D H 1.1804 -0.2927 0.4832 0.121 Uiso 0.50 1 calc PR A 2
H67E H 1.0918 -0.2250 0.4284 0.121 Uiso 0.50 1 calc PR A 2
H67F H 1.0638 -0.2011 0.5012 0.121 Uiso 0.50 1 calc PR A 2
Cl1 Cl 0.6184(11) -0.1865(9) 0.5239(6) 0.229(5) Uiso 0.50 1 d PD C 1
C1S C 0.4478(16) -0.1250(16) 0.5345(8) 0.112(7) Uiso 0.50 1 d PD C 1
H1S1 H 0.3916 -0.1679 0.5308 0.135 Uiso 0.50 1 calc PR C 1
H1S2 H 0.4279 -0.0624 0.5024 0.135 Uiso 0.50 1 calc PR C 1
Cl2 Cl 0.4297(9) -0.1029(6) 0.6171(4) 0.168(3) Uiso 0.50 1 d PD C 1
Cl3 Cl 0.365(2) -0.060(2) 0.5663(14) 0.229(11) Uiso 0.20 1 d PD D 2
C2S C 0.508(4) -0.158(4) 0.5758(13) 0.14(2) Uiso 0.20 1 d PD D 2
H2S1 H 0.4871 -0.2222 0.5973 0.166 Uiso 0.20 1 calc PR D 2
H2S2 H 0.5698 -0.1438 0.6001 0.166 Uiso 0.20 1 calc PR D 2
Cl4 Cl 0.568(3) -0.154(2) 0.4900(13) 0.206(11) Uiso 0.20 1 d PD D 2
Cl5 Cl 0.772(4) -0.175(3) 0.2435(14) 0.23(2) Uiso 0.20 1 d PD E 1
C3S C 0.746(5) -0.203(3) 0.3279(15) 0.049(12) Uiso 0.20 1 d PD E 1
H3S1 H 0.7791 -0.2744 0.3449 0.059 Uiso 0.20 1 calc PR E 1
H3S2 H 0.6522 -0.1809 0.3455 0.059 Uiso 0.20 1 calc PR E 1
Cl6 Cl 0.8435(19) -0.1300(15) 0.3430(10) 0.099(5) Uiso 0.20 1 d PD E 1
Cl7 Cl 0.827(3) -0.198(3) 0.3574(13) 0.231(12) Uiso 0.20 1 d PD F 2
C4S C 0.688(3) -0.153(4) 0.319(2) 0.102(18) Uiso 0.20 1 d PD F 2
H4S1 H 0.6639 -0.0799 0.3083 0.123 Uiso 0.20 1 calc PR F 2
H4S2 H 0.6123 -0.1776 0.3446 0.123 Uiso 0.20 1 calc PR F 2
Cl8 Cl 0.753(3) -0.208(2) 0.2479(13) 0.109(9) Uiso 0.20 1 d PD F 2
Cl9 Cl 0.815(3) -0.114(2) 0.3242(15) 0.203(16) Uiso 0.20 1 d PD G 3
C5S C 0.716(8) -0.196(6) 0.3413(15) 0.11(3) Uiso 0.20 1 d PD G 3
H5S1 H 0.6272 -0.1689 0.3630 0.128 Uiso 0.20 1 calc PR G 3
H5S2 H 0.7563 -0.2609 0.3674 0.128 Uiso 0.20 1 calc PR G 3
Cl10 Cl 0.718(3) -0.202(2) 0.2575(12) 0.127(12) Uiso 0.20 1 d PD G 3
O1S O 0.908(3) 0.615(2) 0.4903(12) 0.132(7) Uiso 0.50 1 d P H 1
C6S C 0.930(3) 0.5417(19) 0.4949(13) 0.216(12) Uiso 1 1 d . . 1
C8S C 0.917(4) 0.491(3) 0.4975(19) 0.075(11) Uiso 0.25 1 d P . 2
C7S C 0.969(4) 0.583(4) 0.511(2) 0.099(15) Uiso 0.25 1 d PD . 2
O2S O 0.847(4) 0.643(3) 0.486(2) 0.147(19) Uiso 0.25 1 d PD I 2

loop_
_atom_site_aniso_label
_atom_site_aniso_U_11
_atom_site_aniso_U_22
_atom_site_aniso_U_33
_atom_site_aniso_U_23
_atom_site_aniso_U_13
_atom_site_aniso_U_12
Mo1 0.0417(4) 0.0389(3) 0.0362(3) -0.0133(2) 0.0023(3) -0.0067(3)
Mo2 0.0363(3) 0.0411(3) 0.0346(3) -0.0135(2) 0.0025(3) -0.0087(3)
S1 0.0501(11) 0.0465(10) 0.0430(9) -0.0188(8) 0.0101(8) -0.0134(8)
S2 0.0549(12) 0.0449(10) 0.0424(9) -0.0138(8) 0.0111(8) -0.0102(8)
N1 0.047(4) 0.054(3) 0.036(3) -0.020(3) 0.001(3) -0.014(3)
N2 0.030(3) 0.055(3) 0.038(3) -0.016(3) 0.004(2) -0.012(3)
N3 0.044(3) 0.042(3) 0.034(3) -0.012(2) 0.002(2) -0.007(3)
N4 0.046(3) 0.039(3) 0.040(3) -0.011(2) -0.001(3) -0.009(3)
N5 0.038(3) 0.052(3) 0.036(3) -0.016(3) 0.002(2) -0.010(3)
N6 0.056(4) 0.045(3) 0.038(3) -0.013(3) -0.005(3) -0.003(3)
C1 0.031(4) 0.057(4) 0.043(4) -0.022(3) 0.003(3) -0.007(3)
C2 0.045(4) 0.050(4) 0.038(4) -0.014(3) -0.004(3) -0.010(3)
C3 0.035(4) 0.066(5) 0.042(4) -0.019(4) -0.001(3) 0.001(4)
C4 0.042(4) 0.045(4) 0.039(4) -0.011(3) 0.000(3) -0.003(3)
C5 0.037(4) 0.048(4) 0.040(4) -0.014(3) 0.004(3) -0.009(3)
C6A 0.020(14) 0.069(15) 0.050(15) -0.038(12) 0.012(11) -0.019(12)
C7A 0.030(15) 0.054(15) 0.042(14) -0.015(11) 0.011(12) -0.012(12)
C6B 0.053(13) 0.051(7) 0.063(10) -0.028(7) 0.024(9) -0.015(7)
C7B 0.064(13) 0.059(9) 0.050(9) -0.004(7) 0.010(9) -0.007(8)
C11 0.043(4) 0.055(4) 0.044(4) -0.023(3) 0.010(3) -0.015(3)
C12 0.100(7) 0.057(5) 0.053(5) -0.017(4) -0.007(4) -0.025(5)
C13 0.141(9) 0.065(6) 0.053(5) -0.021(4) -0.022(5) -0.029(6)
C14 0.108(7) 0.058(5) 0.079(6) -0.045(5) -0.008(5) -0.019(5)
C15 0.097(7) 0.052(5) 0.080(6) -0.025(4) -0.026(5) -0.005(5)
C16 0.072(6) 0.059(5) 0.058(5) -0.024(4) -0.019(4) -0.004(4)
C21 0.041(4) 0.050(4) 0.035(3) -0.015(3) 0.000(3) -0.009(3)
C22 0.091(7) 0.096(6) 0.046(4) -0.021(4) 0.003(4) -0.053(5)
C23 0.162(10) 0.126(8) 0.035(4) -0.021(5) 0.011(5) -0.084(8)
C24 0.077(6) 0.084(6) 0.055(5) -0.018(4) 0.018(4) -0.039(5)
C25 0.065(5) 0.060(5) 0.067(5) -0.016(4) -0.003(4) -0.026(4)
C26 0.078(6) 0.051(4) 0.035(4) -0.010(3) -0.002(4) -0.012(4)
O2A 0.118(14) 0.138(8) 0.039(8) -0.006(7) -0.002(7) -0.089(10)
C27A 0.226(18) 0.15(3) 0.096(14) -0.068(16) 0.051(13) -0.16(2)
O2B 0.118(14) 0.138(8) 0.039(8) -0.006(7) -0.002(7) -0.089(10)
C27B 0.226(18) 0.15(3) 0.096(14) -0.068(16) 0.051(13) -0.16(2)
C31 0.048(4) 0.043(4) 0.040(4) -0.013(3) -0.009(3) -0.007(3)
C32 0.059(5) 0.049(4) 0.065(5) -0.007(4) 0.002(4) -0.009(4)
C33 0.056(5) 0.056(5) 0.082(6) -0.009(4) -0.006(4) 0.006(4)
C34 0.078(6) 0.048(5) 0.075(6) 0.002(4) -0.012(5) -0.006(5)
C35 0.058(5) 0.058(5) 0.090(6) 0.009(4) 0.002(5) -0.018(4)
C36 0.040(4) 0.049(4) 0.077(5) 0.000(4) -0.004(4) -0.004(3)
C37A 0.096(10) 0.077(8) 0.230(17) 0.087(9) -0.032(10) -0.029(7)
O3A 0.079(6) 0.054(4) 0.131(6) 0.026(4) -0.027(5) 0.007(4)
C37B 0.096(10) 0.077(8) 0.230(17) 0.087(9) -0.032(10) -0.029(7)
O3B 0.079(6) 0.054(4) 0.131(6) 0.026(4) -0.027(5) 0.007(4)
C41 0.036(4) 0.050(4) 0.050(4) -0.020(3) 0.001(3) -0.007(3)
C42 0.039(5) 0.064(6) 0.155(9) -0.027(6) -0.001(5) -0.017(4)
C43 0.058(6) 0.052(5) 0.175(10) -0.037(6) 0.011(6) -0.019(5)
C44 0.064(6) 0.089(7) 0.091(6) -0.042(5) 0.009(5) -0.041(5)
C45 0.053(5) 0.079(6) 0.128(8) -0.011(6) -0.025(5) -0.022(5)
C46 0.055(5) 0.052(5) 0.122(7) -0.010(5) -0.015(5) -0.018(4)
C61 0.064(5) 0.049(4) 0.040(4) -0.009(3) -0.002(4) -0.007(4)
C62 0.089(7) 0.051(5) 0.059(5) -0.007(4) -0.017(5) 0.004(5)
C63 0.119(8) 0.050(5) 0.060(5) -0.005(4) -0.004(5) -0.012(5)
C64 0.109(8) 0.046(5) 0.065(5) -0.005(4) -0.024(5) 0.006(5)
C65 0.069(6) 0.066(6) 0.104(7) -0.006(5) -0.020(6) 0.008(5)
C66 0.056(5) 0.067(6) 0.079(6) -0.014(5) -0.008(4) -0.005(4)

loop_
_atom_type_symbol
_atom_type_description
_atom_type_scat_dispersion_real
_atom_type_scat_dispersion_imag
_atom_type_scat_source
C C 0.0033 0.0016 'International Tables Vol C Tables 4.2.6.8 and 6.1.1.4'
H H 0.0000 0.0000 'International Tables Vol C Tables 4.2.6.8 and 6.1.1.4'
N N 0.0061 0.0033 'International Tables Vol C Tables 4.2.6.8 and 6.1.1.4'
O O 0.0106 0.0060 'International Tables Vol C Tables 4.2.6.8 and 6.1.1.4'
Mo Mo -1.6832 0.6857 'International Tables Vol C Tables 4.2.6.8 and 6.1.1.4'
S S 0.1246 0.1234 'International Tables Vol C Tables 4.2.6.8 and 6.1.1.4'
Cl Cl 0.1484 0.1585 'International Tables Vol C Tables 4.2.6.8 and 6.1.1.4'

loop_
_geom_angle_atom_site_label_1
_geom_angle_atom_site_label_2
_geom_angle_atom_site_label_3
_geom_angle
_geom_angle_site_symmetry_1
_geom_angle_site_symmetry_3
_geom_angle_publ_flag
Mo2 Mo1 N6 91.79(15) . . ?
Mo2 Mo1 N4 93.20(14) . . ?
N6 Mo1 N4 174.9(2) . . ?
Mo2 Mo1 N1 92.76(15) . . ?
N6 Mo1 N1 89.8(2) . . ?
N4 Mo1 N1 88.70(19) . . ?
Mo2 Mo1 S2 100.31(5) . . ?
N6 Mo1 S2 91.20(15) . . ?
N4 Mo1 S2 89.11(14) . . ?
N1 Mo1 S2 166.85(15) . . ?
Mo1 Mo2 N3 91.94(14) . . ?
Mo1 Mo2 N5 93.12(14) . . ?
N3 Mo2 N5 174.9(2) . . ?
Mo1 Mo2 N2 92.77(14) . . ?
N3 Mo2 N2 90.54(18) . . ?
N5 Mo2 N2 89.59(18) . . ?
Mo1 Mo2 S1 99.75(5) . . ?
N3 Mo2 S1 89.19(13) . . ?
N5 Mo2 S1 89.59(14) . . ?
N2 Mo2 S1 167.48(15) . . ?
C4 S1 Mo2 109.3(2) . . ?
C4 S2 Mo1 108.9(2) . . ?
C1 N1 C11 117.7(5) . . ?
C1 N1 Mo1 116.2(4) . . ?
C11 N1 Mo1 125.6(4) . . ?
C1 N2 C21 115.7(5) . . ?
C1 N2 Mo2 115.7(4) . . ?
C21 N2 Mo2 128.4(4) . . ?
C2 N3 C31 118.1(5) . . ?
C2 N3 Mo2 117.5(4) . . ?
C31 N3 Mo2 124.0(4) . . ?
C2 N4 C41 118.3(6) . . ?
C2 N4 Mo1 116.1(4) . . ?
C41 N4 Mo1 125.4(4) . . ?
C3 N5 C51A 114.6(9) . . ?
C3 N5 C51B 122.8(6) . . ?
C51A N5 C51B 9.9(9) . . ?
C3 N5 Mo2 116.6(4) . . ?
C51A N5 Mo2 128.4(8) . . ?
C51B N5 Mo2 120.6(5) . . ?
C3 N6 C61 118.4(6) . . ?
C3 N6 Mo1 118.1(5) . . ?
C61 N6 Mo1 123.5(5) . . ?
N2 C1 N1 122.4(6) . . ?
N4 C2 N3 121.2(6) . . ?
N6 C3 N5 120.3(6) . . ?
C5 C4 S1 119.5(5) . . ?
C5 C4 S2 118.7(5) . . ?
S1 C4 S2 121.7(4) . . ?
C7A C5 C6B 104.4(12) . . ?
C7A C5 C7B 37.0(10) . . ?
C6B C5 C7B 117.0(10) . . ?
C7A C5 C6A 116.7(14) . . ?
C6B C5 C6A 37.6(9) . . ?
C7B C5 C6A 104.3(12) . . ?
C7A C5 C4 122.4(11) . . ?
C6B C5 C4 121.7(8) . . ?
C7B C5 C4 121.2(8) . . ?
C6A C5 C4 120.8(10) . . ?
C7A C6A C5 118.7(19) 2_666 . ?
C5 C7A C6A 125(2) . 2_666 ?
C5 C6B C7B 121.9(12) . 2_666 ?
C5 C7B C6B 121.1(12) . 2_666 ?
C14 O1 C17 117.1(8) . . ?
C16 C11 C12 117.8(6) . . ?
C16 C11 N1 121.6(6) . . ?
C12 C11 N1 120.6(7) . . ?
C11 C12 C13 122.2(7) . . ?
C14 C13 C12 118.3(7) . . ?
C13 C14 C15 121.6(7) . . ?
C13 C14 O1 113.8(7) . . ?
C15 C14 O1 124.6(8) . . ?
C14 C15 C16 118.7(7) . . ?
C11 C16 C15 121.4(7) . . ?
C26 C21 C22 117.5(6) . . ?
C26 C21 N2 122.1(5) . . ?
C22 C21 N2 120.4(6) . . ?
C21 C22 C23 120.2(7) . . ?
C24 C23 C22 122.0(7) . . ?
C25 C24 C23 118.3(7) . . ?
C25 C24 O2A 113.6(14) . . ?
C23 C24 O2A 127.1(15) . . ?
C24 C25 C26 119.2(7) . . ?
C21 C26 C25 122.7(6) . . ?
C24 O2A C27A 126(4) . . ?
C36 C31 C32 118.5(6) . . ?
C36 C31 N3 120.7(6) . . ?
C32 C31 N3 120.8(6) . . ?
C33 C32 C31 120.2(7) . . ?
C32 C33 C34 120.6(7) . . ?
O3B C34 C35 125.0(8) . . ?
O3B C34 O3A 36(5) . . ?
C35 C34 O3A 100(5) . . ?
O3B C34 C33 116.1(8) . . ?
C35 C34 C33 118.9(7) . . ?
O3A C34 C33 132(5) . . ?
C36 C35 C34 119.7(7) . . ?
C35 C36 C31 122.1(7) . . ?
C34 O3A C37A 144(10) . . ?
C34 O3B C37B 116.8(8) . . ?
C46 C41 C42 115.4(7) . . ?
C46 C41 N4 123.2(6) . . ?
C42 C41 N4 121.3(6) . . ?
C41 C42 C43 123.6(8) . . ?
C44 C43 C42 118.7(8) . . ?
C43 C44 C45 119.7(8) . . ?
C43 C44 O4A 122.0(9) . . ?
C45 C44 O4A 117.6(9) . . ?
C43 C44 O4B 133.5(10) . . ?
C45 C44 O4B 105.7(10) . . ?
O4A C44 O4B 21.7(8) . . ?
C44 C45 C46 118.5(8) . . ?
C41 C46 C45 123.9(8) . . ?
C47A O4A C44 118.7(12) . . ?
C47B O4B C44 117.8(17) . . ?
N5 C51A C52A 122.8(11) . . ?
N5 C51A C56A 117.0(11) . . ?
C52A C51A C56A 120.0 . . ?
C51A C52A C53A 120.0 . . ?
C52A C53A C54A 120.0 . . ?
O5A C54A C53A 117.4(7) . . ?
O5A C54A C55A 122.5(7) . . ?
C53A C54A C55A 120.0 . . ?
C56A C55A C54A 120.0 . . ?
C55A C56A C51A 120.0 . . ?
C57A O5A C54A 128(2) . . ?
C52B C51B C56B 120.0 . . ?
C52B C51B N5 121.7(6) . . ?
C56B C51B N5 118.0(6) . . ?
C51B C52B C53B 120.0 . . ?
C52B C53B C54B 120.0 . . ?
C55B C54B C53B 120.0 . . ?
C55B C54B O5B 127.5(8) . . ?
C53B C54B O5B 112.3(8) . . ?
C54B C55B C56B 120.0 . . ?
C55B C56B C51B 120.0 . . ?
C57B O5B C54B 121.4(14) . . ?
C62 C61 C66 116.7(7) . . ?
C62 C61 N6 120.1(7) . . ?
C66 C61 N6 123.1(7) . . ?
C61 C62 C63 122.5(8) . . ?
C64 C63 C62 118.4(9) . . ?
C65 C64 C63 120.6(8) . . ?
C65 C64 O6B 104.5(10) . . ?
C63 C64 O6B 134.9(11) . . ?
C65 C64 O6A 124.7(9) . . ?
C63 C64 O6A 114.6(9) . . ?
O6B C64 O6A 20.2(8) . . ?
C64 C65 C66 120.6(9) . . ?
C65 C66 C61 121.1(8) . . ?
C64 O6A C67A 123.6(12) . . ?
C64 O6B C67B 108.2(13) . . ?
Cl1 C1S Cl2 100.4(8) . . ?
Cl3 C2S Cl4 97.1(11) . . ?
Cl5 C3S Cl6 96.8(15) . . ?
Cl7 C4S Cl8 96.6(15) . . ?
Cl9 C5S Cl10 94.7(16) . . ?
O1S C6S C6S 130(5) . 2_766 ?
C7S C8S C7S 104(3) 2_766 . ?
C7S C8S C8S 58(3) 2_766 2_766 ?
C7S C8S C8S 45(2) . 2_766 ?
C8S C7S O2S 148(4) 2_766 . ?
C8S C7S C8S 76(3) 2_766 . ?
O2S C7S C8S 83(3) . . ?

loop_
_geom_bond_atom_site_label_1
_geom_bond_atom_site_label_2
_geom_bond_distance
_geom_bond_site_symmetry_2
_geom_bond_publ_flag
Mo1 Mo2 2.1031(10) . ?
Mo1 N6 2.147(6) . ?
Mo1 N4 2.149(5) . ?
Mo1 N1 2.153(5) . ?
Mo1 S2 2.4423(18) . ?
Mo2 N3 2.141(5) . ?
Mo2 N5 2.148(5) . ?
Mo2 N2 2.164(5) . ?
Mo2 S1 2.4449(17) . ?
S1 C4 1.688(6) . ?
S2 C4 1.695(6) . ?
N1 C1 1.323(8) . ?
N1 C11 1.410(8) . ?
N2 C1 1.317(7) . ?
N2 C21 1.409(7) . ?
N3 C2 1.321(7) . ?
N3 C31 1.429(8) . ?
N4 C2 1.315(8) . ?
N4 C41 1.410(8) . ?
N5 C3 1.324(8) . ?
N5 C51A 1.386(11) . ?
N5 C51B 1.451(7) . ?
N6 C3 1.316(8) . ?
N6 C61 1.407(8) . ?
C4 C5 1.487(8) . ?
C5 C7A 1.35(2) . ?
C5 C6B 1.362(15) . ?
C5 C7B 1.377(16) . ?
C5 C6A 1.40(2) . ?
C6A C7A 1.37(3) 2_666 ?
C7A C6A 1.37(3) 2_666 ?
C6B C7B 1.380(18) 2_666 ?
C7B C6B 1.380(18) 2_666 ?
O1 C14 1.396(8) . ?
O1 C17 1.398(10) . ?
C11 C16 1.361(9) . ?
C11 C12 1.363(9) . ?
C12 C13 1.387(10) . ?
C13 C14 1.344(11) . ?
C14 C15 1.366(10) . ?
C15 C16 1.385(9) . ?
C21 C26 1.357(9) . ?
C21 C22 1.375(8) . ?
C22 C23 1.394(10) . ?
C23 C24 1.372(11) . ?
C24 C25 1.361(9) . ?
C24 O2A 1.401(18) . ?
C25 C26 1.417(9) . ?
O2A C27A 1.412(19) . ?
O2B C27B 1.401(18) . ?
C31 C36 1.379(9) . ?
C31 C32 1.393(9) . ?
C32 C33 1.380(10) . ?
C33 C34 1.398(10) . ?
C34 O3B 1.377(8) . ?
C34 C35 1.390(10) . ?
C34 O3A 1.39(2) . ?
C35 C36 1.373(10) . ?
C37A O3A 1.42(2) . ?
C37B O3B 1.435(10) . ?
C41 C46 1.355(9) . ?
C41 C42 1.363(10) . ?
C42 C43 1.376(10) . ?
C43 C44 1.366(11) . ?
C44 C45 1.373(11) . ?
C44 O4A 1.398(13) . ?
C44 O4B 1.508(19) . ?
C45 C46 1.375(10) . ?
O4A C47A 1.354(13) . ?
O4B C47B 1.366(17) . ?
C51A C52A 1.3900 . ?
C51A C56A 1.3900 . ?
C52A C53A 1.3900 . ?
C53A C54A 1.3900 . ?
C54A O5A 1.377(16) . ?
C54A C55A 1.3900 . ?
C55A C56A 1.3900 . ?
O5A C57A 1.12(2) . ?
C51B C52B 1.3900 . ?
C51B C56B 1.3900 . ?
C52B C53B 1.3900 . ?
C53B C54B 1.3900 . ?
C54B C55B 1.3900 . ?
C54B O5B 1.391(10) . ?
C55B C56B 1.3900 . ?
O5B C57B 1.097(15) . ?
C61 C62 1.362(10) . ?
C61 C66 1.401(10) . ?
C62 C63 1.398(10) . ?
C63 C64 1.390(12) . ?
C64 C65 1.327(12) . ?
C64 O6B 1.416(12) . ?
C64 O6A 1.429(12) . ?
C65 C66 1.390(11) . ?
O6A C67A 1.458(14) . ?
O6B C67B 1.425(15) . ?
Cl1 C1S 1.752(13) . ?
C1S Cl2 1.765(13) . ?
Cl3 C2S 1.740(15) . ?
C2S Cl4 1.759(15) . ?
Cl5 C3S 1.682(19) . ?
C3S Cl6 1.737(19) . ?
Cl7 C4S 1.683(19) . ?
C4S Cl8 1.74(2) . ?
Cl9 C5S 1.695(19) . ?
C5S Cl10 1.74(2) . ?
O1S C6S 0.98(3) . ?
C6S C6S 1.63(5) 2_766 ?
C8S C7S 1.36(6) 2_766 ?
C8S C7S 1.62(7) . ?
C8S C8S 1.85(9) 2_766 ?
C7S C8S 1.36(6) 2_766 ?
C7S O2S 1.44(2) . ?
